data_2100763
loop_
_publ_author_name
'Karle, J. M.'
'Karle, I. L.'
'Gordon, R. K.'
'Chiang, P. K.'

_publ_section_title
;
 Relationship of three-dimensional structure of muscarinic antagonists
 to antimuscarinic activity: structure of thiodeacylaprophen
 hydrochloride
;
_journal_issue 2
_journal_name_full 'Acta Crystallographica Section B'
_journal_page_first 208
_journal_page_last 213
_journal_paper_doi 10.1107/S0108768191013149
_journal_volume 48
_journal_year 1992
_chemical_formula_sum 'C20 H28 Cl N S'
_chemical_formula_weight 349.9
_symmetry_cell_setting orthorhombic
_symmetry_space_group_name_Hall 'P 2ac 2ab'
_symmetry_space_group_name_H-M 'P 21 21 21'
_cell_angle_alpha 90
_cell_angle_beta 90
_cell_angle_gamma 90
_cell_formula_units_Z 4
_cell_length_a 8.933(2)
_cell_length_b 11.710(3)
_cell_length_c 18.934(4)
_cell_volume 1980.6(8)
_diffrn_radiation_type Cu
_diffrn_radiation_wavelength 1.54178
_exptl_absorpt_coefficient_mu 2.670
_exptl_crystal_density_diffrn 1.173
_exptl_crystal_F_000 752
_cod_data_source_file cr0350.cif
_cod_data_source_block cr0350a
_cod_original_cell_volume 1980.6(7)
_cod_original_formula_sum 'C20 H28 Cl1 N1 S1'
_cod_database_code 2100763

loop_
_atom_site_label
_atom_site_fract_x
_atom_site_fract_y
_atom_site_fract_z
_atom_site_U_iso_or_equiv
S 1.07290(10) .35930(10) .71800(10) .0730(10)
N 1.3911(4) .3813(3) .5621(2) .0700(10)
C(1) 1.6410(6) .3744(5) .6218(3) .105(2)
C(2) 1.5493(5) .4281(4) .5670(3) .094(2)
C(3) 1.3711(7) .3932(4) .4304(3) .104(2)
C(4) 1.3090(6) .4318(4) .4992(2) .088(2)
C(5) 1.3073(5) .4048(3) .6288(2) .0710(10)
C(6) 1.1651(5) .3379(4) .6335(2) .0720(10)
C(7) 1.1322(4) .2349(3) .7709(2) .0560(10)
C(8) 1.0731(5) .1261(4) .7357(2) .083(2)
C(9) 1.0564(4) .2469(3) .8443(2) .0570(10)
C(10) 1.0804(5) .1598(4) .8929(2) .083(2)
C(11) 1.0096(6) .1624(5) .9589(3) .096(2)
C(12) .9166(5) .2510(4) .9764(2) .084(2)
C(13) .8917(5) .3365(4) .9291(2) .076(2)
C(14) .9620(5) .3345(4) .8634(2) .0650(10)
C(15) 1.3011(4) .2340(3) .7799(2) .0570(10)
C(16) 1.3711(5) .3172(4) .8204(2) .079(2)
C(17) 1.5262(6) .3160(6) .8293(3) .099(2)
C(18) 1.6100(6) .2339(5) .7985(3) .103(2)
C(19) 1.5446(6) .1512(5) .7579(3) .102(2)
C(20) 1.3908(5) .1519(4) .7480(2) .077(2)
Cl 1.39190(10) .12050(10) .54490(10) .0900(10)
H(0) 1.3971 .3001 .5555 ?
H(1A) 1.7394 .4074 .6212 ?
H(1b) 1.6480 .2939 .6129 ?
H(1c) 1.5959 .3868 .6672 ?
H(2a) 1.5433 .5084 .5769 ?
H(2b) 1.5975 .4166 .5222 ?
H(3a) 1.3154 .4278 .3927 ?
H(3b) 1.3636 .3116 .4270 ?
H(3c) 1.4742 .4155 .4271 ?
H(4a) 1.3160 .5135 .5017 ?
H(4b) 1.2057 .4093 .5017 ?
H(5a) 1.3699 .3852 .6682 ?
H(5b) 1.2837 .4847 .6306 ?
H(6a) 1.0990 .3619 .5964 ?
H(6b) 1.1876 .2583 .6280 ?
H(8a) 1.1186 .1173 .6901 ?
H(8b) .9665 .1314 .7304 ?
H(8c) 1.0973 .0614 .7646 ?
H(10) 1.1459 .0976 .8812 ?
H(11) 1.0259 .1016 .9920 ?
H(12) .8694 .2529 1.0220 ?
H(13) .8258 .3983 .9411 ?
H(14) .9440 .3955 .8306 ?
H(16) 1.3123 .3758 .8424 ?
H(17) 1.5735 .3738 .8574 ?
H(18) 1.7166 .2337 .8050 ?
H(19) 1.6048 .0927 .7366 ?
H(20) 1.3456 .0950 .7183 ?

loop_
_geom_bond_atom_site_label_1
_geom_bond_atom_site_label_2
_geom_bond_distance
S C(6) 1.816(4)
N C(2) 1.518(6)
N C(5) 1.493(5)
C(3) C(4) 1.486(7)
C(7) C(8) 1.531(6)
C(7) C(15) 1.518(5)
C(9) C(14) 1.377(6)
C(11) C(12) 1.369(8)
C(13) C(14) 1.394(6)
C(15) C(20) 1.390(6)
C(17) C(18) 1.351(8)
C(19) C(20) 1.386(7)
S C(7) 1.846(4)
N C(4) 1.519(6)
C(1) C(2) 1.464(7)
C(5) C(6) 1.495(6)
C(7) C(9) 1.553(5)
C(9) C(10) 1.390(6)
C(10) C(11) 1.402(7)
C(12) C(13) 1.362(6)
C(15) C(16) 1.389(6)
C(16) C(17) 1.396(7)
C(18) C(19) 1.367(8)
